data_9014748
loop_
_publ_author_name
'Rule, A. C.'
'Bailey, S. W.'

_publ_section_title
;
 Refinement of the crystal structure of phengite-2M1
;
_journal_name_full 'Clays and Clay Minerals'
_journal_page_first 403
_journal_page_last 409
_journal_paper_doi 10.1346/CCMN.1985.0330505
_journal_volume 33
_journal_year 1985
_chemical_compound_source 'Rio de Oro, Spanish Sahara'
_chemical_formula_sum 'Al2.232 Ba0.027 Cr0.094 Fe0.142 H2 K0.948 Mg0.268 Mn0.002 Na0.051 O12 Si3.252 Ti0.01'
_chemical_name_mineral Muscovite
_space_group_IT_number 15
_symmetry_space_group_name_Hall '-C 2yc'
_symmetry_space_group_name_H-M 'C 1 2/c 1'
_cell_angle_alpha 90
_cell_angle_beta 95.789
_cell_angle_gamma 90
_cell_length_a 5.2153
_cell_length_b 9.043
_cell_length_c 19.974
_cell_formula_units_Z 4
_cell_volume 937.209
_database_code_amcsd 0019604
_exptl_crystal_density_diffrn 2.888
_cod_original_formula_sum 'K.948 Na.051 Ba.027 Al2.232 Mg.268 Fe.142 Cr.094 Ti.01 Mn.002 Si3.252 O12 H2'
_cod_database_code 9014748

loop_
_space_group_symop_operation_xyz
x,y,z
1/2+x,1/2+y,z
x,-y,1/2+z
1/2+x,1/2-y,1/2+z
-x,y,1/2-z
1/2-x,1/2+y,1/2-z
-x,-y,-z
1/2-x,1/2-y,-z

loop_
_atom_site_aniso_label
_atom_site_aniso_U_11
_atom_site_aniso_U_22
_atom_site_aniso_U_33
_atom_site_aniso_U_12
_atom_site_aniso_U_13
_atom_site_aniso_U_23
K 0.02510 0.02403 0.02481 0.00000 0.00157 0.00000
Na 0.02510 0.02403 0.02481 0.00000 0.00157 0.00000
Ba 0.02510 0.02403 0.02481 0.00000 0.00157 0.00000
AlM2 0.02387 0.00849 0.01220 0.00000 0.00063 0.00064
MgM2 0.02387 0.00849 0.01220 0.00000 0.00063 0.00064
FeM2 0.02387 0.00849 0.01220 0.00000 0.00063 0.00064
CrM2 0.02387 0.00849 0.01220 0.00000 0.00063 0.00064
TiM2 0.02387 0.00849 0.01220 0.00000 0.00063 0.00064
MnM2 0.02387 0.00849 0.01220 0.00000 0.00063 0.00064
SiT1 0.00723 0.00468 0.00800 -0.00024 0.00084 0.00046
AlT1 0.00723 0.00468 0.00800 -0.00024 0.00084 0.00046
SiT2 0.00655 0.00555 0.00760 0.00024 0.00026 0.00027
AlT2 0.00655 0.00555 0.00760 0.00024 0.00026 0.00027
O1 0.01418 0.01160 0.01040 -0.00048 0.00052 0.00118
O2 0.01323 0.01284 0.01060 0.00024 0.00052 0.00137
O3 0.02319 0.01077 0.01520 0.00095 0.00261 0.00000
O4 0.01691 0.02030 0.01500 -0.00499 0.00000 0.00273
O5 0.01623 0.01699 0.01480 0.00523 0.00104 0.00000
O6 0.01705 0.01284 0.01420 0.00190 0.00261 -0.00273

loop_
_atom_site_label
_atom_site_fract_x
_atom_site_fract_y
_atom_site_fract_z
_atom_site_occupancy
_atom_site_U_iso_or_equiv
K 0.00000 0.09710 0.25000 0.94800 0.02465
Na 0.00000 0.09710 0.25000 0.05100 0.02465
Ba 0.00000 0.09710 0.25000 0.02700 0.02465
AlM2 0.24860 0.08292 0.00003 0.74200 0.01031
MgM2 0.24860 0.08292 0.00003 0.13400 0.01031
FeM2 0.24860 0.08292 0.00003 0.07100 0.01031
CrM2 0.24860 0.08292 0.00003 0.04700 0.01031
TiM2 0.24860 0.08292 0.00003 0.00500 0.01031
MnM2 0.24860 0.08292 0.00003 0.00100 0.01031
SiT1 0.46430 0.92930 0.13565 0.81300 0.00664
AlT1 0.46430 0.92930 0.13565 0.18700 0.00664
SiT2 0.45220 0.25864 0.13565 0.81300 0.00656
AlT2 0.45220 0.25864 0.13565 0.18700 0.00656
O1 0.45820 0.94020 0.05410 1.00000 0.01206
O2 0.39160 0.25160 0.05410 1.00000 0.01222
O3 0.43350 0.09330 0.16890 1.00000 0.01639
O4 0.24100 0.82060 0.15980 1.00000 0.01740
O5 0.24100 0.36210 0.16910 1.00000 0.01601
O6 0.45560 0.56430 0.05190 1.00000 0.01470
H 0.34430 0.64350 0.04800 1.00000 0.02533

loop_
_cod_related_entry_id
_cod_related_entry_database
_cod_related_entry_code
1 AMCSD 0019604
